data_4105888
loop_
_publ_author_name
'Stephanie Seel'
'Tobias Thaler'
'Keishi Takatsu'
'Cong Zhang'
'Hendrik Zipse'
'Bernd F. Straub'
'Peter Mayer'
'Paul Knochel'

_publ_contact_author_address
;
Department Chemie
Ludwig-Maximilians Universit\"at
Butenandtstra\&se 5-13 (Haus F)
D-81377 M\"unchen
Bundesrepublik Deutschland
;
_publ_contact_author_email paul.knochel@cup.uni-muenchen.de
_publ_contact_author_fax '+49 089-2180-77680'
_publ_contact_author_name 'Paul Knochel'
_publ_section_title
;
 Highly Diastereoselective Arylations of Substituted Piperidines
;
_journal_name_full 'Journal of the American Chemical Society'
_journal_page_first 4774
_journal_page_last 4777
_journal_paper_doi 10.1021/ja201008e
_journal_volume 133
_journal_year 2011
_chemical_formula_moiety 'C26 H23 F3 N2 O2 S'
_chemical_formula_sum 'C26 H23 F3 N2 O2 S'
_chemical_formula_weight 484.534
_space_group_IT_number 15
_symmetry_cell_setting monoclinic
_symmetry_Int_Tables_number 15
_symmetry_space_group_name_Hall '-C 2yc'
_symmetry_space_group_name_H-M 'C 1 2/c 1'
_atom_sites_solution_hydrogens geom
_atom_sites_solution_primary direct
_atom_sites_solution_secondary difmap
_audit_author_name 'Mayer, P.'
_audit_block_code C26H23F3N2O2S_on292_knochel
_audit_creation_date 19-Nov-10
_audit_creation_method 'form98_non/compatible with shelxl97-2'
_audit_update_record 22-Nov-10
_cell_angle_alpha 90.00
_cell_angle_beta 116.2671(19)
_cell_angle_gamma 90.00
_cell_formula_units_Z 8
_cell_length_a 22.4013(9)
_cell_length_b 14.5197(5)
_cell_length_c 15.9116(7)
_cell_measurement_reflns_used 7980
_cell_measurement_temperature 173(2)
_cell_measurement_theta_max 25.350
_cell_measurement_theta_min 3.134
_cell_volume 4641.0(3)
_computing_cell_refinement 'HKL Scalepack (Otwinowski & Minor 1997)'
_computing_data_collection 'Collect (Bruker AXS BV, 1997-2004)'
_computing_data_reduction 'HKL Denzo and Scalepack (Otwinowski & Minor 1997)'
_computing_structure_refinement
;
Sheldrick, G. M. (2008).
<i>Acta Cryst.</i> A<b>64</b>, 112--122.
;
_computing_structure_solution
;
A. Altomare, M. C. Burla, M. Camalli, G. L. Cascarano, C. Giacovazzo, A.
Guagliardi, A. G. G. Moliterni, G. Polidori, R. Spagna: SIR97: a new tool for
crystal structure determination and refinement; J. Appl. Crystallogr. 1999,
32, 115-119.
;
_diffrn_ambient_temperature 173(2)
_diffrn_detector_area_resol_mean 9
_diffrn_measured_fraction_theta_full 0.996
_diffrn_measured_fraction_theta_max 0.996
_diffrn_measurement_device '95mm CCD camera on \k-goniostat'
_diffrn_measurement_device_type KappaCCD
_diffrn_measurement_method 'CCD; rotation images; thick slices'
_diffrn_orient_matrix_type 'by Bruker AXS Collect from scalepack cell'
_diffrn_orient_matrix_UB_11 -0.0002042
_diffrn_orient_matrix_UB_12 -0.0144563
_diffrn_orient_matrix_UB_13 -0.0615738
_diffrn_orient_matrix_UB_21 0.0497031
_diffrn_orient_matrix_UB_22 0.0036866
_diffrn_orient_matrix_UB_23 0.0299823
_diffrn_orient_matrix_UB_31 0.0027692
_diffrn_orient_matrix_UB_32 -0.0672367
_diffrn_orient_matrix_UB_33 0.0148828
_diffrn_radiation_collimation 0.20
_diffrn_radiation_monochromator 'MONTEL, graded multilayered X-ray optics'
_diffrn_radiation_source 'rotating anode'
_diffrn_radiation_type MoK\a
_diffrn_radiation_wavelength 0.71073
_diffrn_reflns_av_R_equivalents 0.0717
_diffrn_reflns_av_sigmaI/netI 0.0550
_diffrn_reflns_limit_h_max 26
_diffrn_reflns_limit_h_min -26
_diffrn_reflns_limit_k_max 17
_diffrn_reflns_limit_k_min -16
_diffrn_reflns_limit_l_max 19
_diffrn_reflns_limit_l_min -19
_diffrn_reflns_number 14235
_diffrn_reflns_theta_full 25.34
_diffrn_reflns_theta_max 25.34
_diffrn_reflns_theta_min 3.15
_diffrn_source_current 55.00
_diffrn_source_power 3.025
_diffrn_source_type 'FR 591 generator'
_diffrn_source_voltage 55.00
_exptl_absorpt_coefficient_mu 0.190
_exptl_absorpt_correction_type none
_exptl_crystal_colour colourless
_exptl_crystal_density_diffrn 1.38694(9)
_exptl_crystal_description rod
_exptl_crystal_F_000 2016
_exptl_crystal_size_max 0.35
_exptl_crystal_size_mid 0.04
_exptl_crystal_size_min 0.04
_refine_diff_density_max 0.298
_refine_diff_density_min -0.337
_refine_diff_density_rms 0.048
_refine_ls_extinction_method none
_refine_ls_goodness_of_fit_ref 1.009
_refine_ls_hydrogen_treatment constr
_refine_ls_matrix_type full
_refine_ls_number_parameters 308
_refine_ls_number_reflns 4228
_refine_ls_number_restraints 0
_refine_ls_restrained_S_all 1.009
_refine_ls_R_factor_all 0.0757
_refine_ls_R_factor_gt 0.0448
_refine_ls_shift/su_max 0.001
_refine_ls_shift/su_mean 0.000
_refine_ls_structure_factor_coef Fsqd
_refine_ls_weighting_details 'calc w=1/[\s^2^(Fo^2^)+(0.0316P)^2^+6.9720P] where P=(Fo^2^+2Fc^2^)/3'
_refine_ls_weighting_scheme calc
_refine_ls_wR_factor_gt 0.0959
_refine_ls_wR_factor_ref 0.1096
_reflns_number_gt 2969
_reflns_number_total 4228
_reflns_threshold_expression >2sigma(I)
_cod_data_source_file ja201008e_si_006.cif
_cod_data_source_block on292
_cod_original_sg_symbol_H-M 'C 2/c'
_cod_database_code 4105888

loop_
_symmetry_equiv_pos_as_xyz
'x, y, z'
'-x, y, -z+1/2'
'x+1/2, y+1/2, z'
'-x+1/2, y+1/2, -z+1/2'
'-x, -y, -z'
'x, -y, z-1/2'
'-x+1/2, -y+1/2, -z'
'x+1/2, -y+1/2, z-1/2'

loop_
_atom_site_label
_atom_site_type_symbol
_atom_site_fract_x
_atom_site_fract_y
_atom_site_fract_z
_atom_site_U_iso_or_equiv
_atom_site_adp_type
_atom_site_occupancy
_atom_site_symmetry_multiplicity
_atom_site_calc_flag
_atom_site_refinement_flags
S1 S 0.12470(3) 0.44267(4) 0.58997(4) 0.02873(16) Uani 1 1 d .
F1 F 0.16333(10) 0.89289(12) 0.28683(16) 0.0788(6) Uani 1 1 d .
F2 F 0.05947(11) 0.89962(15) 0.21752(18) 0.1027(8) Uani 1 1 d .
F3 F 0.11074(14) 0.94294(12) 0.35841(17) 0.0964(8) Uani 1 1 d .
O1 O 0.07115(8) 0.49633(11) 0.59123(12) 0.0337(4) Uani 1 1 d .
O2 O 0.18437(8) 0.43090(12) 0.67481(11) 0.0356(4) Uani 1 1 d .
N1 N 0.14635(9) 0.49115(13) 0.51502(13) 0.0282(5) Uani 1 1 d .
N2 N 0.18795(12) 0.04077(17) 0.10464(17) 0.0514(6) Uani 1 1 d .
C1 C 0.09144(11) 0.33314(16) 0.54667(16) 0.0281(5) Uani 1 1 d .
C2 C 0.02415(12) 0.32523(17) 0.48566(19) 0.0360(6) Uani 1 1 d .
H2 H -0.0044 0.3772 0.4723 0.043 Uiso 1 1 calc R
C3 C -0.00061(13) 0.24160(19) 0.4449(2) 0.0443(7) Uani 1 1 d .
H3 H -0.0465 0.2364 0.4026 0.053 Uiso 1 1 calc R
C4 C 0.03994(13) 0.16429(18) 0.4642(2) 0.0413(7) Uani 1 1 d .
C5 C 0.10651(13) 0.17309(17) 0.5282(2) 0.0388(6) Uani 1 1 d .
H5 H 0.1345 0.1204 0.5444 0.047 Uiso 1 1 calc R
C6 C 0.13254(12) 0.25663(17) 0.56839(18) 0.0335(6) Uani 1 1 d .
H6 H 0.1784 0.2619 0.6108 0.040 Uiso 1 1 calc R
C7 C 0.01224(16) 0.0740(2) 0.4148(3) 0.0631(9) Uani 1 1 d .
H7A H 0.0061 0.0777 0.3500 0.095 Uiso 1 1 calc R
H7B H -0.0307 0.0617 0.4151 0.095 Uiso 1 1 calc R
H7C H 0.0434 0.0241 0.4474 0.095 Uiso 1 1 calc R
C8 C 0.21478(11) 0.47879(17) 0.52508(17) 0.0325(6) Uani 1 1 d .
H8A H 0.2454 0.4674 0.5918 0.039 Uiso 1 1 calc R
H8B H 0.2292 0.5362 0.5058 0.039 Uiso 1 1 calc R
C9 C 0.21963(12) 0.39926(17) 0.46649(17) 0.0332(6) Uani 1 1 d .
H9A H 0.2103 0.3407 0.4903 0.040 Uiso 1 1 calc R
H9B H 0.2654 0.3960 0.4722 0.040 Uiso 1 1 calc R
C10 C 0.17017(12) 0.41139(16) 0.36349(17) 0.0296(5) Uani 1 1 d .
H10 H 0.1831 0.4678 0.3394 0.036 Uiso 1 1 calc R
C11 C 0.09948(12) 0.42619(16) 0.35427(17) 0.0308(6) Uani 1 1 d .
H11A H 0.0839 0.3681 0.3706 0.037 Uiso 1 1 calc R
H11B H 0.0692 0.4407 0.2881 0.037 Uiso 1 1 calc R
C12 C 0.09508(11) 0.50408(16) 0.41710(16) 0.0284(5) Uani 1 1 d .
H12 H 0.0506 0.4988 0.4173 0.034 Uiso 1 1 calc R
C13 C 0.10048(11) 0.60202(17) 0.38546(17) 0.0301(6) Uani 1 1 d .
C14 C 0.11386(15) 0.67404(18) 0.4477(2) 0.0456(7) Uani 1 1 d .
H14 H 0.1216 0.6617 0.5103 0.055 Uiso 1 1 calc R
C15 C 0.11626(16) 0.7637(2) 0.4206(2) 0.0522(8) Uani 1 1 d .
H15 H 0.1255 0.8123 0.4646 0.063 Uiso 1 1 calc R
C16 C 0.10532(13) 0.78308(18) 0.3305(2) 0.0385(6) Uani 1 1 d .
C17 C 0.08919(17) 0.7124(2) 0.2665(2) 0.0554(9) Uani 1 1 d .
H17 H 0.0794 0.7252 0.2032 0.067 Uiso 1 1 calc R
C18 C 0.08716(16) 0.6227(2) 0.2945(2) 0.0499(8) Uani 1 1 d .
H18 H 0.0764 0.5743 0.2499 0.060 Uiso 1 1 calc R
C19 C 0.10934(15) 0.8786(2) 0.2993(2) 0.0494(8) Uani 1 1 d .
C20 C 0.17385(11) 0.32974(16) 0.30670(17) 0.0292(5) Uani 1 1 d .
C21 C 0.20157(12) 0.33811(16) 0.24472(17) 0.0308(6) Uani 1 1 d .
H21 H 0.2171 0.3966 0.2360 0.037 Uiso 1 1 calc R
C22 C 0.20714(12) 0.26306(17) 0.19515(18) 0.0334(6) Uani 1 1 d .
H22 H 0.2266 0.2702 0.1532 0.040 Uiso 1 1 calc R
C23 C 0.18443(12) 0.17770(17) 0.20665(18) 0.0322(6) Uani 1 1 d .
C24 C 0.15746(13) 0.16721(17) 0.26959(19) 0.0379(6) Uani 1 1 d .
H24 H 0.1426 0.1084 0.2786 0.045 Uiso 1 1 calc R
C25 C 0.15239(13) 0.24225(17) 0.31883(19) 0.0360(6) Uani 1 1 d .
H25 H 0.1340 0.2346 0.3619 0.043 Uiso 1 1 calc R
C26 C 0.18741(12) 0.10058(18) 0.15142(19) 0.0372(6) Uani 1 1 d .

loop_
_atom_site_aniso_label
_atom_site_aniso_U_11
_atom_site_aniso_U_22
_atom_site_aniso_U_33
_atom_site_aniso_U_23
_atom_site_aniso_U_13
_atom_site_aniso_U_12
S1 0.0304(3) 0.0283(3) 0.0278(3) 0.0019(3) 0.0132(3) 0.0059(3)
F1 0.0892(14) 0.0477(11) 0.1352(19) 0.0133(12) 0.0820(15) 0.0014(10)
F2 0.0896(16) 0.0614(13) 0.116(2) 0.0498(14) 0.0080(15) 0.0021(12)
F3 0.188(2) 0.0307(10) 0.1253(19) 0.0060(11) 0.120(2) 0.0127(12)
O1 0.0343(9) 0.0348(10) 0.0348(10) 0.0017(8) 0.0178(8) 0.0110(8)
O2 0.0312(9) 0.0407(10) 0.0273(9) 0.0021(8) 0.0060(8) 0.0056(8)
N1 0.0264(10) 0.0296(11) 0.0278(11) 0.0021(9) 0.0113(9) 0.0026(8)
N2 0.0512(15) 0.0450(15) 0.0519(16) -0.0139(13) 0.0171(13) 0.0038(12)
C1 0.0287(13) 0.0287(13) 0.0286(13) 0.0023(11) 0.0141(11) 0.0035(10)
C2 0.0309(14) 0.0310(14) 0.0473(17) 0.0024(12) 0.0185(13) 0.0064(11)
C3 0.0317(14) 0.0399(16) 0.0589(19) -0.0039(14) 0.0179(14) 0.0000(12)
C4 0.0442(16) 0.0326(15) 0.0554(18) -0.0061(13) 0.0297(15) -0.0026(12)
C5 0.0416(15) 0.0297(14) 0.0554(18) 0.0072(13) 0.0310(15) 0.0091(12)
C6 0.0320(14) 0.0331(14) 0.0397(16) 0.0062(12) 0.0197(13) 0.0075(11)
C7 0.062(2) 0.0379(17) 0.093(3) -0.0152(17) 0.037(2) -0.0071(15)
C8 0.0252(13) 0.0377(14) 0.0332(14) 0.0011(12) 0.0116(11) -0.0015(11)
C9 0.0258(13) 0.0346(14) 0.0415(16) 0.0016(12) 0.0168(12) 0.0015(11)
C10 0.0311(13) 0.0264(13) 0.0353(14) 0.0011(11) 0.0182(12) 0.0011(10)
C11 0.0320(13) 0.0291(13) 0.0307(14) 0.0003(11) 0.0133(12) 0.0030(10)
C12 0.0276(13) 0.0285(13) 0.0277(14) 0.0001(10) 0.0110(11) 0.0043(10)
C13 0.0307(13) 0.0300(13) 0.0312(14) 0.0011(11) 0.0151(12) 0.0061(10)
C14 0.069(2) 0.0329(15) 0.0324(16) 0.0028(12) 0.0204(15) 0.0032(14)
C15 0.079(2) 0.0317(16) 0.0415(18) -0.0052(13) 0.0222(17) -0.0024(14)
C16 0.0455(16) 0.0312(14) 0.0474(17) 0.0072(13) 0.0284(14) 0.0088(12)
C17 0.100(3) 0.0398(17) 0.0472(18) 0.0090(15) 0.0508(19) 0.0111(17)
C18 0.083(2) 0.0363(16) 0.0405(17) -0.0006(13) 0.0361(17) 0.0058(15)
C19 0.0586(19) 0.0379(17) 0.063(2) 0.0114(16) 0.0378(18) 0.0117(14)
C20 0.0291(13) 0.0257(13) 0.0315(14) 0.0033(11) 0.0122(11) 0.0064(10)
C21 0.0336(13) 0.0260(13) 0.0352(14) 0.0028(11) 0.0175(12) 0.0025(10)
C22 0.0329(14) 0.0370(15) 0.0328(15) -0.0009(12) 0.0168(12) 0.0041(11)
C23 0.0297(13) 0.0294(13) 0.0327(14) -0.0005(11) 0.0096(12) 0.0086(11)
C24 0.0439(15) 0.0251(14) 0.0441(16) 0.0044(12) 0.0190(14) 0.0021(11)
C25 0.0466(15) 0.0282(14) 0.0416(16) 0.0033(12) 0.0270(14) 0.0021(12)
C26 0.0344(14) 0.0333(15) 0.0379(16) -0.0012(13) 0.0105(13) 0.0063(12)

loop_
_atom_type_symbol
_atom_type_description
_atom_type_scat_dispersion_real
_atom_type_scat_dispersion_imag
_atom_type_scat_source
C C 0.0033 0.0016 'International Tables Vol C Tables 4.2.6.8 and 6.1.1.4'
H H 0.0000 0.0000 'International Tables Vol C Tables 4.2.6.8 and 6.1.1.4'
N N 0.0061 0.0033 'International Tables Vol C Tables 4.2.6.8 and 6.1.1.4'
O O 0.0106 0.0060 'International Tables Vol C Tables 4.2.6.8 and 6.1.1.4'
F F 0.0171 0.0103 'International Tables Vol C Tables 4.2.6.8 and 6.1.1.4'
S S 0.1246 0.1234 'International Tables Vol C Tables 4.2.6.8 and 6.1.1.4'

loop_
_exptl_crystal_face_index_h
_exptl_crystal_face_index_k
_exptl_crystal_face_index_l
_exptl_crystal_face_perp_dist
-1 0 2 0.165000
1 0 -2 0.181000
0 1 0 0.033000
0 -1 0 0.008000
18 0 -1 0.038000
-18 0 1 0.004000

loop_
_geom_angle_atom_site_label_1
_geom_angle_atom_site_label_2
_geom_angle_atom_site_label_3
_geom_angle
O2 S1 O1 119.27(10)
O2 S1 N1 106.60(10)
O1 S1 N1 107.21(10)
O2 S1 C1 108.57(11)
O1 S1 C1 106.46(11)
N1 S1 C1 108.34(11)
C8 N1 C12 114.37(18)
C8 N1 S1 119.81(16)
C12 N1 S1 118.68(15)
C6 C1 C2 120.2(2)
C6 C1 S1 120.45(19)
C2 C1 S1 119.20(18)
C3 C2 C1 119.3(2)
C3 C2 H2 120.3
C1 C2 H2 120.3
C2 C3 C4 121.5(3)
C2 C3 H3 119.3
C4 C3 H3 119.3
C3 C4 C5 118.1(2)
C3 C4 C7 120.5(3)
C5 C4 C7 121.4(3)
C6 C5 C4 121.2(2)
C6 C5 H5 119.4
C4 C5 H5 119.4
C5 C6 C1 119.5(2)
C5 C6 H6 120.2
C1 C6 H6 120.2
C4 C7 H7A 109.5
C4 C7 H7B 109.5
H7A C7 H7B 109.5
C4 C7 H7C 109.5
H7A C7 H7C 109.5
H7B C7 H7C 109.5
N1 C8 C9 112.21(19)
N1 C8 H8A 109.2
C9 C8 H8A 109.2
N1 C8 H8B 109.2
C9 C8 H8B 109.2
H8A C8 H8B 107.9
C8 C9 C10 110.85(19)
C8 C9 H9A 109.5
C10 C9 H9A 109.5
C8 C9 H9B 109.5
C10 C9 H9B 109.5
H9A C9 H9B 108.1
C20 C10 C9 110.14(19)
C20 C10 C11 112.19(19)
C9 C10 C11 110.19(19)
C20 C10 H10 108.1
C9 C10 H10 108.1
C11 C10 H10 108.1
C10 C11 C12 113.52(19)
C10 C11 H11A 108.9
C12 C11 H11A 108.9
C10 C11 H11B 108.9
C12 C11 H11B 108.9
H11A C11 H11B 107.7
N1 C12 C13 109.03(19)
N1 C12 C11 110.27(18)
C13 C12 C11 115.54(19)
N1 C12 H12 107.2
C13 C12 H12 107.2
C11 C12 H12 107.2
C18 C13 C14 117.9(2)
C18 C13 C12 122.4(2)
C14 C13 C12 119.5(2)
C13 C14 C15 121.2(3)
C13 C14 H14 119.4
C15 C14 H14 119.4
C16 C15 C14 120.4(3)
C16 C15 H15 119.8
C14 C15 H15 119.8
C15 C16 C17 119.1(3)
C15 C16 C19 122.0(3)
C17 C16 C19 118.9(3)
C16 C17 C18 120.0(3)
C16 C17 H17 120.0
C18 C17 H17 120.0
C13 C18 C17 121.4(3)
C13 C18 H18 119.3
C17 C18 H18 119.3
F3 C19 F2 106.4(3)
F3 C19 F1 105.1(3)
F2 C19 F1 104.3(3)
F3 C19 C16 114.1(2)
F2 C19 C16 113.2(3)
F1 C19 C16 112.9(2)
C21 C20 C25 117.9(2)
C21 C20 C10 121.1(2)
C25 C20 C10 121.0(2)
C22 C21 C20 121.3(2)
C22 C21 H21 119.4
C20 C21 H21 119.4
C23 C22 C21 120.0(2)
C23 C22 H22 120.0
C21 C22 H22 120.0
C22 C23 C24 119.8(2)
C22 C23 C26 119.7(2)
C24 C23 C26 120.4(2)
C25 C24 C23 119.7(2)
C25 C24 H24 120.1
C23 C24 H24 120.1
C24 C25 C20 121.3(2)
C24 C25 H25 119.3
C20 C25 H25 119.3
N2 C26 C23 177.5(3)

loop_
_geom_bond_atom_site_label_1
_geom_bond_atom_site_label_2
_geom_bond_distance
S1 O2 1.4286(17)
S1 O1 1.4382(16)
S1 N1 1.6323(19)
S1 C1 1.762(2)
F1 C19 1.325(3)
F2 C19 1.322(4)
F3 C19 1.316(3)
N1 C8 1.480(3)
N1 C12 1.483(3)
N2 C26 1.147(3)
C1 C6 1.385(3)
C1 C2 1.390(3)
C2 C3 1.373(4)
C2 H2 0.9500
C3 C4 1.390(4)
C3 H3 0.9500
C4 C5 1.390(4)
C4 C7 1.513(4)
C5 C6 1.375(4)
C5 H5 0.9500
C6 H6 0.9500
C7 H7A 0.9800
C7 H7B 0.9800
C7 H7C 0.9800
C8 C9 1.518(3)
C8 H8A 0.9900
C8 H8B 0.9900
C9 C10 1.529(3)
C9 H9A 0.9900
C9 H9B 0.9900
C10 C20 1.515(3)
C10 C11 1.539(3)
C10 H10 1.0000
C11 C12 1.541(3)
C11 H11A 0.9900
C11 H11B 0.9900
C12 C13 1.531(3)
C12 H12 1.0000
C13 C18 1.376(3)
C13 C14 1.378(4)
C14 C15 1.380(4)
C14 H14 0.9500
C15 C16 1.372(4)
C15 H15 0.9500
C16 C17 1.376(4)
C16 C19 1.489(4)
C17 C18 1.384(4)
C17 H17 0.9500
C18 H18 0.9500
C20 C21 1.384(3)
C20 C25 1.401(3)
C21 C22 1.383(3)
C21 H21 0.9500
C22 C23 1.382(3)
C22 H22 0.9500
C23 C24 1.388(3)
C23 C26 1.443(4)
C24 C25 1.376(3)
C24 H24 0.9500
C25 H25 0.9500

loop_
_geom_torsion_atom_site_label_1
_geom_torsion_atom_site_label_2
_geom_torsion_atom_site_label_3
_geom_torsion_atom_site_label_4
_geom_torsion
O2 S1 N1 C8 25.6(2)
O1 S1 N1 C8 154.42(17)
C1 S1 N1 C8 -91.05(19)
O2 S1 N1 C12 174.42(16)
O1 S1 N1 C12 -56.79(19)
C1 S1 N1 C12 57.75(19)
O2 S1 C1 C6 -26.2(2)
O1 S1 C1 C6 -155.74(19)
N1 S1 C1 C6 89.2(2)
O2 S1 C1 C2 157.86(19)
O1 S1 C1 C2 28.3(2)
N1 S1 C1 C2 -86.7(2)
C6 C1 C2 C3 -2.1(4)
S1 C1 C2 C3 173.9(2)
C1 C2 C3 C4 0.8(4)
C2 C3 C4 C5 1.6(4)
C2 C3 C4 C7 -177.0(3)
C3 C4 C5 C6 -2.9(4)
C7 C4 C5 C6 175.8(3)
C4 C5 C6 C1 1.6(4)
C2 C1 C6 C5 0.9(4)
S1 C1 C6 C5 -175.03(19)
C12 N1 C8 C9 -55.9(3)
S1 N1 C8 C9 94.1(2)
N1 C8 C9 C10 55.6(3)
C8 C9 C10 C20 -177.88(19)
C8 C9 C10 C11 -53.6(3)
C20 C10 C11 C12 175.55(19)
C9 C10 C11 C12 52.4(3)
C8 N1 C12 C13 -75.5(2)
S1 N1 C12 C13 134.04(17)
C8 N1 C12 C11 52.3(2)
S1 N1 C12 C11 -98.1(2)
C10 C11 C12 N1 -50.9(3)
C10 C11 C12 C13 73.2(3)
N1 C12 C13 C18 146.5(2)
C11 C12 C13 C18 21.6(3)
N1 C12 C13 C14 -38.9(3)
C11 C12 C13 C14 -163.8(2)
C18 C13 C14 C15 -2.3(4)
C12 C13 C14 C15 -177.2(3)
C13 C14 C15 C16 0.0(5)
C14 C15 C16 C17 2.7(5)
C14 C15 C16 C19 -178.3(3)
C15 C16 C17 C18 -2.9(5)
C19 C16 C17 C18 178.0(3)
C14 C13 C18 C17 2.1(4)
C12 C13 C18 C17 176.8(3)
C16 C17 C18 C13 0.6(5)
C15 C16 C19 F3 -12.9(4)
C17 C16 C19 F3 166.1(3)
C15 C16 C19 F2 -134.8(3)
C17 C16 C19 F2 44.3(4)
C15 C16 C19 F1 107.0(3)
C17 C16 C19 F1 -73.9(4)
C9 C10 C20 C21 -108.5(3)
C11 C10 C20 C21 128.3(2)
C9 C10 C20 C25 68.2(3)
C11 C10 C20 C25 -55.0(3)
C25 C20 C21 C22 0.9(4)
C10 C20 C21 C22 177.7(2)
C20 C21 C22 C23 0.4(4)
C21 C22 C23 C24 -1.5(4)
C21 C22 C23 C26 177.0(2)
C22 C23 C24 C25 1.2(4)
C26 C23 C24 C25 -177.3(2)
C23 C24 C25 C20 0.1(4)
C21 C20 C25 C24 -1.2(4)
C10 C20 C25 C24 -178.0(2)
C22 C23 C26 N2 -70(7)
C24 C23 C26 N2 108(7)

loop_
_reflns_scale_group_code
_reflns_scale_meas_F
1 1.0
